data_7001144
loop_
_publ_author_name
'Wu, Hua'
'Dong, Xian-Wu'
'Ma, Jian-Fang'
'Liu, Hai-Yan'
'Yang, Jin'
'Bai, Hong-Ye'

_publ_section_title
;
 Influence of anionic sulfonate-containing and nitrogen-containing
 mixed-ligands on the structures of silver coordination polymers
;
_journal_issue 17
_journal_name_full 'Dalton Transactions'
_journal_page_first 3162
_journal_page_last 3174
_journal_paper_doi 10.1039/b814942a
_journal_year 2009
_chemical_formula_moiety 'C12 H16 Ag Cl2 N5 O3 S'
_chemical_formula_sum 'C12 H16 Ag Cl2 N5 O3 S'
_chemical_formula_weight 489.01
_chemical_name_systematic
;
?
;
_space_group_IT_number 40
_symmetry_cell_setting orthorhombic
_symmetry_space_group_name_Hall 'A 2 -2a'
_symmetry_space_group_name_H-M 'A m a 2'
_atom_sites_solution_hydrogens geom
_atom_sites_solution_primary direct
_atom_sites_solution_secondary difmap
_audit_creation_method SHELXL-97
_cell_angle_alpha 90.00
_cell_angle_beta 90.00
_cell_angle_gamma 90.00
_cell_formula_units_Z 4
_cell_length_a 6.579(3)
_cell_length_b 27.779(7)
_cell_length_c 8.637(4)
_cell_measurement_reflns_used 1950
_cell_measurement_temperature 293(2)
_cell_measurement_theta_max 27.4
_cell_measurement_theta_min 1.5
_cell_volume 1578.5(11)
_computing_cell_refinement PROCESS-AUTO
_computing_data_collection PROCESS-AUTO
_computing_data_reduction PROCESS-AUTO
_computing_molecular_graphics 'SHELXTL-PLUS (Sheldrick, 1990)'
_computing_publication_material SHELXL-97
_computing_structure_refinement 'SHELXL-97 (Sheldrick, 1997)'
_computing_structure_solution 'SHELXS-97 (Sheldrick, 1997)'
_diffrn_ambient_temperature 293(2)
_diffrn_detector_area_resol_mean 10.0
_diffrn_measured_fraction_theta_full 0.998
_diffrn_measured_fraction_theta_max 0.998
_diffrn_measurement_device_type 'Rigaku RAXIS-RAPID'
_diffrn_measurement_method '\w scan'
_diffrn_radiation_monochromator graphite
_diffrn_radiation_source 'fine-focus sealed tube'
_diffrn_radiation_type MoK\a
_diffrn_radiation_wavelength 0.71069
_diffrn_reflns_av_R_equivalents 0.0289
_diffrn_reflns_av_sigmaI/netI 0.0190
_diffrn_reflns_limit_h_max 8
_diffrn_reflns_limit_h_min -7
_diffrn_reflns_limit_k_max 35
_diffrn_reflns_limit_k_min -35
_diffrn_reflns_limit_l_max 11
_diffrn_reflns_limit_l_min -11
_diffrn_reflns_number 7371
_diffrn_reflns_theta_full 27.43
_diffrn_reflns_theta_max 27.43
_diffrn_reflns_theta_min 1.47
_exptl_absorpt_coefficient_mu 1.772
_exptl_absorpt_correction_T_max 0.657
_exptl_absorpt_correction_T_min 0.586
_exptl_absorpt_correction_type multi-scan
_exptl_absorpt_process_details 'ABSCOR (Higashi, 1995)'
_exptl_crystal_colour colorless
_exptl_crystal_density_diffrn 2.058
_exptl_crystal_density_method 'not measured'
_exptl_crystal_description block
_exptl_crystal_F_000 976
_exptl_crystal_size_max 0.423
_exptl_crystal_size_mid 0.266
_exptl_crystal_size_min 0.245
_refine_diff_density_max 0.456
_refine_diff_density_min -0.555
_refine_diff_density_rms 0.174
_refine_ls_abs_structure_details 'Flack H D (1983), Acta Cryst. A39, 876-881'
_refine_ls_abs_structure_Flack -0.01(3)
_refine_ls_extinction_coef 0.0094(5)
_refine_ls_extinction_expression Fc^*^=kFc[1+0.001xFc^2^\l^3^/sin(2\q)]^-1/4^
_refine_ls_extinction_method SHELXL
_refine_ls_goodness_of_fit_ref 1.278
_refine_ls_hydrogen_treatment mixed
_refine_ls_matrix_type full
_refine_ls_number_parameters 136
_refine_ls_number_reflns 1950
_refine_ls_number_restraints 2
_refine_ls_restrained_S_all 1.277
_refine_ls_R_factor_all 0.0224
_refine_ls_R_factor_gt 0.0208
_refine_ls_shift/su_max 0.001
_refine_ls_shift/su_mean 0.000
_refine_ls_structure_factor_coef Fsqd
_refine_ls_weighting_details 'calc w=1/[\s^2^(Fo^2^)+(0.0422P)^2^+0.0000P] where P=(Fo^2^+2Fc^2^)/3'
_refine_ls_weighting_scheme calc
_refine_ls_wR_factor_gt 0.0487
_refine_ls_wR_factor_ref 0.0646
_reflns_number_gt 1904
_reflns_number_total 1950
_reflns_threshold_expression >2sigma(I)
_cod_data_source_file b814942a.txt
_cod_data_source_block compound2
_cod_depositor_comments
;
The following automatic conversions were performed:
'_symmetry_cell_setting' value 'Orthorhombic' changed to 'orthorhombic'
according to '/home/saulius/struct/CIF-dictionaries/cif_core.dic'
dictionary named 'cif_core.dic' version 2.4.1 from 2010-06-29.

Automatic conversion script
Id: cif_fix_enum 1527 2010-12-29 10:47:43Z saulius 
;
_cod_original_sg_symbol_Hall 'A 2 -2a '
_cod_database_code 7001144

loop_
_symmetry_equiv_pos_as_xyz
'x, y, z'
'-x, -y, z'
'-x+1/2, y, z'
'x+1/2, -y, z'
'x, y+1/2, z+1/2'
'-x, -y+1/2, z+1/2'
'-x+1/2, y+1/2, z+1/2'
'x+1/2, -y+1/2, z+1/2'

loop_
_atom_site_label
_atom_site_type_symbol
_atom_site_fract_x
_atom_site_fract_y
_atom_site_fract_z
_atom_site_U_iso_or_equiv
_atom_site_adp_type
_atom_site_occupancy
_atom_site_symmetry_multiplicity
_atom_site_calc_flag
_atom_site_refinement_flags
_atom_site_disorder_assembly
_atom_site_disorder_group
Ag1 Ag 0.2500 0.195849(9) 0.65824(4) 0.02460(11) Uani 1 2 d S . .
C1 C 0.2500 0.07275(13) 0.3295(5) 0.0224(7) Uani 1 2 d S . .
C2 C 0.2500 0.04091(15) 0.4542(5) 0.0262(8) Uani 1 2 d S . .
C3 C 0.2500 -0.00813(15) 0.4342(5) 0.0277(8) Uani 1 2 d S . .
H3 H 0.2500 -0.0282 0.5204 0.033 Uiso 1 2 calc SR . .
C4 C 0.2500 -0.02837(15) 0.2853(5) 0.0233(8) Uani 1 2 d S . .
C5 C 0.2500 0.00405(13) 0.1614(6) 0.0230(6) Uani 1 2 d S . .
C6 C 0.2500 0.05280(14) 0.1813(5) 0.0221(9) Uani 1 2 d S . .
H6 H 0.2500 0.0729 0.0952 0.026 Uiso 1 2 calc SR . .
C7 C -0.0692(4) 0.14476(10) 0.8863(3) 0.0235(5) Uani 1 1 d . . .
H15A H -0.0680 0.1174 0.8164 0.028 Uiso 1 1 calc R . .
H15B H 0.0510 0.1429 0.9510 0.028 Uiso 1 1 calc R . .
C8 C -0.2500 0.19237(14) 0.6979(4) 0.0217(9) Uani 1 2 d S . .
H13A H -0.2500 0.2219 0.6381 0.026 Uiso 1 2 calc SR . .
H13B H -0.2500 0.1656 0.6258 0.026 Uiso 1 2 calc SR . .
C9 C -0.0684(4) 0.23098(9) 0.9042(3) 0.0220(5) Uani 1 1 d . . .
H14A H 0.0523 0.2299 0.9686 0.026 Uiso 1 1 calc R . .
H14B H -0.0664 0.2610 0.8469 0.026 Uiso 1 1 calc R . .
C10 C -0.2500 0.18374(15) 1.0904(5) 0.0233(8) Uani 1 2 d S . .
H10A H -0.1307 0.1822 1.1562 0.028 Uiso 0.50 1 calc PR . .
H10B H -0.3693 0.1822 1.1562 0.028 Uiso 0.50 1 calc PR . .
Cl1 Cl 0.2500 0.06147(5) 0.6447(2) 0.0495(3) Uani 1 2 d S . .
Cl2 Cl 0.2500 -0.01914(4) -0.02606(14) 0.0357(3) Uani 1 2 d S . .
N1 N 0.2500 -0.07655(12) 0.2638(5) 0.0318(8) Uani 1 2 d SD . .
N3 N -0.0634(4) 0.19033(8) 0.7941(3) 0.0194(5) Uani 1 1 d . . .
N2 N 0.2500 0.27010(12) 0.5041(3) 0.0201(7) Uani 1 2 d S . .
N4 N -0.2500 0.14252(12) 0.9833(4) 0.0238(7) Uani 1 2 d S . .
O1 O 0.2500 0.15598(11) 0.1947(3) 0.0320(7) Uani 1 2 d S . .
O2 O 0.4329(4) 0.14884(8) 0.4370(3) 0.0384(5) Uani 1 1 d . . .
S1 S 0.2500 0.13605(3) 0.35111(12) 0.0239(2) Uani 1 2 d S . .
HN1 H 0.2500 -0.0893(19) 0.176(4) 0.036 Uiso 1 2 d SD . .

loop_
_atom_site_aniso_label
_atom_site_aniso_U_11
_atom_site_aniso_U_22
_atom_site_aniso_U_33
_atom_site_aniso_U_23
_atom_site_aniso_U_13
_atom_site_aniso_U_12
Ag1 0.02234(14) 0.03024(16) 0.02123(15) -0.00098(13) 0.000 0.000
C1 0.0230(16) 0.0185(17) 0.0257(19) -0.0034(15) 0.000 0.000
C2 0.0293(18) 0.028(2) 0.0209(18) -0.0049(16) 0.000 0.000
C3 0.0318(19) 0.0245(19) 0.027(2) 0.0017(16) 0.000 0.000
C4 0.0190(17) 0.0214(19) 0.030(2) -0.0006(16) 0.000 0.000
C5 0.0246(14) 0.0220(15) 0.0224(14) -0.004(2) 0.000 0.000
C6 0.0251(16) 0.0201(17) 0.021(3) -0.0002(15) 0.000 0.000
C7 0.0248(12) 0.0199(12) 0.0259(13) -0.0008(10) -0.0010(11) 0.0067(10)
C8 0.0173(17) 0.031(2) 0.017(2) 0.0009(13) 0.000 0.000
C9 0.0193(11) 0.0210(12) 0.0256(12) -0.0041(10) 0.0013(10) -0.0015(10)
C10 0.027(2) 0.0250(19) 0.0181(17) 0.0007(15) 0.000 0.000
Cl1 0.0858(9) 0.0414(6) 0.0214(6) -0.0063(6) 0.000 0.000
Cl2 0.0513(6) 0.0297(5) 0.0262(5) -0.0097(4) 0.000 0.000
N1 0.039(2) 0.0194(18) 0.038(2) -0.0037(15) 0.000 0.000
N3 0.0175(11) 0.0214(11) 0.0192(11) -0.0014(8) 0.0008(8) 0.0009(8)
N2 0.0189(15) 0.0210(16) 0.0204(18) 0.0024(13) 0.000 0.000
N4 0.0292(17) 0.0170(15) 0.0251(17) 0.0045(13) 0.000 0.000
O1 0.0434(17) 0.0239(14) 0.0287(18) -0.0012(11) 0.000 0.000
O2 0.0445(13) 0.0298(11) 0.0408(13) -0.0103(10) -0.0129(11) -0.0066(9)
S1 0.0287(4) 0.0181(4) 0.0249(5) -0.0054(4) 0.000 0.000

loop_
_atom_type_symbol
_atom_type_description
_atom_type_scat_dispersion_real
_atom_type_scat_dispersion_imag
_atom_type_scat_source
C C 0.0030 0.0020 'International Tables Vol C Tables 4.2.6.8 and 6.1.1.4'
H H 0.0000 0.0000 'International Tables Vol C Tables 4.2.6.8 and 6.1.1.4'
Ag Ag -0.8970 1.1020 'International Tables Vol C Tables 4.2.6.8 and 6.1.1.4'
Cl Cl 0.1480 0.1590 'International Tables Vol C Tables 4.2.6.8 and 6.1.1.4'
N N 0.0060 0.0030 'International Tables Vol C Tables 4.2.6.8 and 6.1.1.4'
O O 0.0110 0.0060 'International Tables Vol C Tables 4.2.6.8 and 6.1.1.4'
S S 0.1250 0.1230 'International Tables Vol C Tables 4.2.6.8 and 6.1.1.4'

loop_
_geom_angle_atom_site_label_1
_geom_angle_atom_site_label_2
_geom_angle_atom_site_label_3
_geom_angle
_geom_angle_site_symmetry_1
_geom_angle_site_symmetry_3
_geom_angle_publ_flag
N3 Ag1 N3 120.29(12) 3 . ?
N3 Ag1 N2 108.78(6) 3 . ?
N3 Ag1 N2 108.78(6) . . ?
N3 Ag1 O2 136.83(8) 3 3 ?
N3 Ag1 O2 85.94(8) . 3 ?
N2 Ag1 O2 91.34(9) . 3 ?
N3 Ag1 O2 85.94(8) 3 . ?
N3 Ag1 O2 136.83(8) . . ?
N2 Ag1 O2 91.34(9) . . ?
O2 Ag1 O2 54.94(11) 3 . ?
C2 C1 C6 117.2(4) . . ?
C2 C1 S1 123.4(3) . . ?
C6 C1 S1 119.4(3) . . ?
C3 C2 C1 122.2(4) . . ?
C3 C2 Cl1 116.4(3) . . ?
C1 C2 Cl1 121.5(3) . . ?
C2 C3 C4 120.9(4) . . ?
C2 C3 H3 119.6 . . ?
C4 C3 H3 119.6 . . ?
N1 C4 C5 122.2(4) . . ?
N1 C4 C3 121.5(4) . . ?
C5 C4 C3 116.3(4) . . ?
C6 C5 C4 122.8(4) . . ?
C6 C5 Cl2 118.9(4) . . ?
C4 C5 Cl2 118.2(3) . . ?
C5 C6 C1 120.6(4) . . ?
C5 C6 H6 119.7 . . ?
C1 C6 H6 119.7 . . ?
N4 C7 N3 111.3(2) . . ?
N4 C7 H15A 109.4 . . ?
N3 C7 H15A 109.4 . . ?
N4 C7 H15B 109.4 . . ?
N3 C7 H15B 109.4 . . ?
H15A C7 H15B 108.0 . . ?
N3 C8 N3 111.7(3) 3_455 . ?
N3 C8 H13A 109.3 3_455 . ?
N3 C8 H13A 109.3 . . ?
N3 C8 H13B 109.3 3_455 . ?
N3 C8 H13B 109.3 . . ?
H13A C8 H13B 107.9 . . ?
N2 C9 N3 112.3(2) 6 . ?
N2 C9 H14A 109.1 6 . ?
N3 C9 H14A 109.1 . . ?
N2 C9 H14B 109.1 6 . ?
N3 C9 H14B 109.1 . . ?
H14A C9 H14B 107.9 . . ?
N4 C10 N2 110.9(3) . 6 ?
N4 C10 H10A 109.5 . . ?
N2 C10 H10A 109.5 6 . ?
N4 C10 H10B 109.5 . . ?
N2 C10 H10B 109.5 6 . ?
H10A C10 H10B 108.0 . . ?
C4 N1 HN1 123(4) . . ?
C9 N3 C8 108.2(2) . . ?
C9 N3 C7 107.7(2) . . ?
C8 N3 C7 108.0(2) . . ?
C9 N3 Ag1 106.75(16) . . ?
C8 N3 Ag1 116.02(17) . . ?
C7 N3 Ag1 109.86(16) . . ?
C9 N2 C9 108.3(3) 6_554 8_554 ?
C9 N2 C10 108.2(2) 6_554 6_554 ?
C9 N2 C10 108.2(2) 8_554 6_554 ?
C9 N2 Ag1 107.48(17) 6_554 . ?
C9 N2 Ag1 107.48(17) 8_554 . ?
C10 N2 Ag1 117.0(2) 6_554 . ?
C7 N4 C7 109.5(3) 3_455 . ?
C7 N4 C10 109.2(2) 3_455 . ?
C7 N4 C10 109.2(2) . . ?
S1 O2 Ag1 96.56(13) . . ?
O2 S1 O2 111.3(2) . 3 ?
O2 S1 O1 112.25(12) . . ?
O2 S1 O1 112.25(12) 3 . ?
O2 S1 C1 107.22(12) . . ?
O2 S1 C1 107.22(12) 3 . ?
O1 S1 C1 106.24(18) . . ?

loop_
_geom_bond_atom_site_label_1
_geom_bond_atom_site_label_2
_geom_bond_distance
_geom_bond_site_symmetry_2
_geom_bond_publ_flag
Ag1 N3 2.377(3) 3 ?
Ag1 N3 2.377(3) . ?
Ag1 N2 2.455(3) . ?
Ag1 O2 2.608(3) 3 ?
Ag1 O2 2.608(3) . ?
C1 C2 1.394(6) . ?
C1 C6 1.395(6) . ?
C1 S1 1.768(4) . ?
C2 C3 1.373(6) . ?
C2 Cl1 1.741(5) . ?
C3 C4 1.403(6) . ?
C3 H3 0.9300 . ?
C4 N1 1.351(5) . ?
C4 C5 1.399(6) . ?
C5 C6 1.365(5) . ?
C5 Cl2 1.742(5) . ?
C6 H6 0.9300 . ?
C7 N4 1.456(3) . ?
C7 N3 1.496(3) . ?
C7 H15A 0.9700 . ?
C7 H15B 0.9700 . ?
C8 N3 1.484(3) 3_455 ?
C8 N3 1.484(3) . ?
C8 H13A 0.9700 . ?
C8 H13B 0.9700 . ?
C9 N2 1.474(3) 6 ?
C9 N3 1.477(3) . ?
C9 H14A 0.9700 . ?
C9 H14B 0.9700 . ?
C10 N4 1.472(5) . ?
C10 N2 1.483(5) 6 ?
C10 H10A 0.9700 . ?
C10 H10B 0.9700 . ?
N1 HN1 0.84(2) . ?
N2 C9 1.474(3) 6_554 ?
N2 C9 1.474(3) 8_554 ?
N2 C10 1.483(5) 6_554 ?
N4 C7 1.456(3) 3_455 ?
O1 S1 1.460(3) . ?
O2 S1 1.458(2) . ?
S1 O2 1.458(2) 3 ?
